data_7028028
loop_
_publ_author_name
'Zheng, Li-Min'
'Duan, Chun-Ying'
'Ye, Xiang-Rong'
'Zhang, Li-Yi'
'Wang, Cheng'
'Xin, Xin-Quan'

_publ_section_title
;
 Synthesis, crystal structure and magnetic properties of a novel
 mixed-valence copper phosphonate: Na2Cu15(hedp)6(OH)2(H2O)
 (hedp&#x2005;=&#x2005;1-hydroxyethylidenediphosphonate)&#x200A;&#x2021;
;
_journal_issue 6
_journal_name_full 'Journal of the Chemical Society, Dalton Transactions'
_journal_page_first 905
_journal_paper_doi 10.1039/a706601e
_journal_year 1998
_chemical_formula_sum 'C12 H28 Cu15 Na2 O45 P12'
_chemical_formula_weight 2263.28
_chemical_name_systematic
; 
 ? 
;
_space_group_IT_number 147
_symmetry_cell_setting trigonal
_symmetry_space_group_name_Hall '-P 3'
_symmetry_space_group_name_H-M 'P -3'
_atom_sites_solution_hydrogens geom
_atom_sites_solution_primary direct
_atom_sites_solution_secondary difmap
_audit_creation_method SHELXL
_cell_angle_alpha 90.00
_cell_angle_beta 90.00
_cell_angle_gamma 120.00
_cell_formula_units_Z 6
_cell_length_a 11.720(20)
_cell_length_b 11.720(2)
_cell_length_c 9.5309(10)
_cell_measurement_reflns_used 11
_cell_measurement_temperature 293(2)
_cell_measurement_theta_max 8.83
_cell_measurement_theta_min 4.74
_cell_volume 1133.8(19)
_computing_cell_refinement 'Siemens XSCANS'
_computing_data_collection 'Siemens XSCANS'
_computing_data_reduction 'Siemens SHELXTL'
_computing_molecular_graphics 'Siemens SHELXTL'
_computing_publication_material 'Siemens SHELXTL'
_computing_structure_refinement 'Siemens SHELXTL'
_computing_structure_solution 'Siemens SHELXTL'
_diffrn_ambient_temperature 293(2)
_diffrn_measurement_device 'Siemens P4'
_diffrn_measurement_method '2\q/\w scans'
_diffrn_radiation_monochromator graphite
_diffrn_radiation_source 'fine-focus sealed tube'
_diffrn_radiation_type MoK\a
_diffrn_radiation_wavelength 0.71073
_diffrn_reflns_av_R_equivalents 0.0476
_diffrn_reflns_av_sigmaI/netI 0.1160
_diffrn_reflns_limit_h_max 12
_diffrn_reflns_limit_h_min -1
_diffrn_reflns_limit_k_max 1
_diffrn_reflns_limit_k_min -13
_diffrn_reflns_limit_l_max 11
_diffrn_reflns_limit_l_min -1
_diffrn_reflns_number 1938
_diffrn_reflns_theta_max 24.99
_diffrn_reflns_theta_min 2.01
_diffrn_standards_decay_% 5.18
_diffrn_standards_interval_count 97
_diffrn_standards_number 3
_exptl_absorpt_coefficient_mu 7.451
_exptl_absorpt_correction_T_max 0.8801
_exptl_absorpt_correction_T_min 0.3416
_exptl_absorpt_correction_type empirical
_exptl_crystal_colour brown
_exptl_crystal_density_diffrn 3.315
_exptl_crystal_description hexagon
_exptl_crystal_F_000 1097
_exptl_crystal_size_max 0.50
_exptl_crystal_size_mid 0.40
_exptl_crystal_size_min 0.20
_refine_diff_density_max 1.906
_refine_diff_density_min -1.287
_refine_diff_density_rms 0.234
_refine_ls_extinction_method none
_refine_ls_goodness_of_fit_all 1.069
_refine_ls_goodness_of_fit_obs 1.288
_refine_ls_matrix_type full
_refine_ls_number_parameters 132
_refine_ls_number_reflns 1308
_refine_ls_number_restraints 0
_refine_ls_restrained_S_all 1.230
_refine_ls_restrained_S_obs 1.288
_refine_ls_R_factor_all 0.0939
_refine_ls_R_factor_obs 0.0565
_refine_ls_shift/esd_max 0.000
_refine_ls_shift/esd_mean 0.000
_refine_ls_structure_factor_coef Fsqd
_refine_ls_weighting_details 'w=1/[\s^2^(Fo^2^)+(0.0400P)^2^+0.0550P] where P=(Fo^2^+2Fc^2^)/3'
_refine_ls_weighting_scheme calc
_refine_ls_wR_factor_all 0.1659
_refine_ls_wR_factor_obs 0.1384
_reflns_number_observed 840
_reflns_number_total 1320
_reflns_observed_criterion >2sigma(I)
_cod_data_source_file e706601sup1.cif
_cod_data_source_block zlm2
_cod_depositor_comments
;
The following automatic conversions were performed:

'_symmetry_cell_setting' value 'Trigonal' changed to 'trigonal'
according to /home/saulius/struct/CIF-dictionaries/cif_core.dic
dictionary named 'cif_core.dic' version 2.4.2 from 2011-04-26.

Automatic conversion script
Id: cif_fix_values 1891 2012-01-12 08:04:46Z andrius 

The following automatic conversions were performed:

'_refine_ls_weighting_scheme' value 'calc
w=1/[\s^2^(Fo^2^)+(0.0400P)^2^+0.0550P] where P=(Fo^2^+2Fc^2^)/3' was
changed to 'calc'. New tag '_refine_ls_weighting_details' was
created. The value of the new tag was set to
'w=1/[\s^2^(Fo^2^)+(0.0400P)^2^+0.0550P] where P=(Fo^2^+2Fc^2^)/3'.

Automatic conversion script
Id: cif_fix_values 3143 2015-03-26 13:38:13Z robertas 
;
_cod_original_cell_volume 1133.7(19)
_cod_original_sg_symbol_H-M 'P-3   '
_cod_database_code 7028028

loop_
_symmetry_equiv_pos_as_xyz
'x, y, z'
'-y, x-y, z'
'-x+y, -x, z'
'-x, -y, -z'
'y, -x+y, -z'
'x-y, x, -z'

loop_
_atom_site_aniso_label
_atom_site_aniso_U_11
_atom_site_aniso_U_22
_atom_site_aniso_U_33
_atom_site_aniso_U_23
_atom_site_aniso_U_13
_atom_site_aniso_U_12
Cu1 0.0327(9) 0.0289(8) 0.0203(9) 0.0101(7) 0.0107(8) 0.0194(7)
Cu2 0.0142(9) 0.0340(12) 0.0142(12) -0.0056(10) -0.0037(9) 0.0128(9)
Cu3 0.0235(8) 0.0313(9) 0.0305(10) -0.0042(8) -0.0050(8) 0.0102(7)
P1 0.0130(13) 0.0195(14) 0.0085(15) 0.0055(13) 0.0039(13) 0.0087(12)
P2 0.0126(13) 0.0125(14) 0.009(2) -0.0018(13) 0.0018(13) 0.0055(11)
Na1 0.013(2) 0.013(2) 0.016(4) 0.000 0.000 0.0067(10)
O4 0.017(4) 0.031(5) 0.018(5) 0.011(4) 0.007(4) 0.014(4)
O6 0.012(4) 0.022(4) 0.015(5) -0.005(4) 0.001(4) 0.008(3)
O5 0.026(4) 0.018(4) 0.017(5) 0.012(4) 0.015(4) 0.014(4)
O8 0.028(4) 0.028(4) 0.006(7) 0.000 0.000 0.014(2)
O3 0.009(4) 0.024(4) 0.020(5) -0.016(4) -0.007(4) 0.005(3)
O7 0.042(5) 0.031(5) 0.030(6) 0.010(5) 0.015(5) 0.018(4)
C2 0.016(5) 0.020(6) 0.028(8) -0.009(6) 0.000(6) 0.008(5)
C1 0.016(5) 0.009(5) 0.016(6) 0.008(5) 0.012(5) 0.006(4)
O2 0.015(4) 0.040(5) 0.018(5) 0.001(4) 0.001(4) 0.016(4)
O1 0.026(4) 0.033(5) 0.025(5) -0.002(4) 0.005(4) 0.019(4)
O1W 0.036(8) 0.036(8) 0.098(27) 0.000 0.000 0.018(4)

loop_
_atom_site_label
_atom_site_type_symbol
_atom_site_fract_x
_atom_site_fract_y
_atom_site_fract_z
_atom_site_U_iso_or_equiv
_atom_site_thermal_displace_type
_atom_site_occupancy
_atom_site_calc_flag
_atom_site_refinement_flags
Cu1 Cu 0.59828(15) 0.44821(15) 0.9535(2) 0.0255(4) Uani 1 d .
Cu2 Cu 0.5000 0.5000 0.5000 0.0205(5) Uani 1 d S
Cu3 Cu 1.05101(14) 0.69960(15) 0.7308(2) 0.0300(5) Uani 1 d .
P1 P 0.5795(3) 0.6760(3) 0.7795(3) 0.0134(6) Uani 1 d .
P2 P 0.7618(3) 0.5814(3) 0.6841(3) 0.0118(6) Uani 1 d .
Na1 Na 0.6667 0.3333 0.4444(9) 0.014(2) Uani 1 d S
O4 O 0.5415(7) 0.5806(7) 0.9013(9) 0.021(2) Uani 1 d .
O6 O 0.8998(7) 0.6277(7) 0.6272(9) 0.017(2) Uani 1 d .
O5 O 0.7408(7) 0.5058(7) 0.8209(9) 0.019(2) Uani 1 d .
O8 O 0.6667 0.3333 1.0299(15) 0.021(3) Uani 1 d S
H8A H 0.6058 0.2690 1.0748(15) 0.031 Uiso 0.33 d PR
O3 O 0.6602(6) 0.5077(7) 0.5701(9) 0.019(2) Uani 1 d .
O7 O 0.7904(8) 0.8199(8) 0.6176(10) 0.034(2) Uani 1 d .
H7A H 0.7425(8) 0.7842(8) 0.5498(10) 0.051 Uiso 1 calc R
C2 C 0.8394(10) 0.7942(10) 0.8534(14) 0.022(3) Uani 1 d .
H2A H 0.8153(10) 0.7344(10) 0.9312(14) 0.032 Uiso 1 calc R
H2B H 0.8314(10) 0.8689(10) 0.8802(14) 0.032 Uiso 1 calc R
H2C H 0.9288(10) 0.8233(10) 0.8268(14) 0.032 Uiso 1 calc R
C1 C 0.7509(10) 0.7263(9) 0.7333(13) 0.014(2) Uani 1 d .
O2 O 0.4966(7) 0.6118(8) 0.6520(9) 0.024(2) Uani 1 d .
O1 O 0.5728(7) 0.7956(8) 0.8301(10) 0.026(2) Uani 1 d .
O1W O 1.0000 1.0000 0.5000 0.057(9) Uani 1 d S
H1WA H 0.9420 0.9203 0.5157 0.085 Uiso 0.33 d PR

loop_
_atom_type_symbol
_atom_type_description
_atom_type_scat_dispersion_real
_atom_type_scat_dispersion_imag
_atom_type_scat_source
C C 0.0033 0.0016 'International Tables Vol C Tables 4.2.6.8 and 6.1.1.4'
H H 0.0000 0.0000 'International Tables Vol C Tables 4.2.6.8 and 6.1.1.4'
O O 0.0106 0.0060 'International Tables Vol C Tables 4.2.6.8 and 6.1.1.4'
Na Na 0.0362 0.0249 'International Tables Vol C Tables 4.2.6.8 and 6.1.1.4'
P P 0.1023 0.0942 'International Tables Vol C Tables 4.2.6.8 and 6.1.1.4'
Cu Cu 0.3201 1.2651 'International Tables Vol C Tables 4.2.6.8 and 6.1.1.4'

loop_
_geom_angle_atom_site_label_1
_geom_angle_atom_site_label_2
_geom_angle_atom_site_label_3
_geom_angle
_geom_angle_site_symmetry_1
_geom_angle_site_symmetry_3
O5 Cu1 O8 84.6(4) . .
O5 Cu1 O4 97.5(3) . .
O8 Cu1 O4 171.7(4) . .
O5 Cu1 O4 170.6(3) . 4_667
O8 Cu1 O4 101.5(4) . 4_667
O4 Cu1 O4 75.5(4) . 4_667
O3 Cu2 O3 180.0(1) 4_666 .
O3 Cu2 O2 86.8(3) 4_666 .
O3 Cu2 O2 93.2(3) . .
O3 Cu2 O2 93.2(3) 4_666 4_666
O3 Cu2 O2 86.8(3) . 4_666
O2 Cu2 O2 180.0 . 4_666
O3 Cu2 Cu3 103.0(3) 4_666 5_566
O3 Cu2 Cu3 77.0(3) . 5_566
O2 Cu2 Cu3 114.6(2) . 5_566
O2 Cu2 Cu3 65.4(2) 4_666 5_566
O3 Cu2 Cu3 77.0(3) 4_666 2_655
O3 Cu2 Cu3 103.0(3) . 2_655
O2 Cu2 Cu3 65.4(2) . 2_655
O2 Cu2 Cu3 114.6(2) 4_666 2_655
Cu3 Cu2 Cu3 180.0 5_566 2_655
O3 Cu2 Na1 43.1(2) 4_666 4_666
O3 Cu2 Na1 136.9(2) . 4_666
O2 Cu2 Na1 45.5(2) . 4_666
O2 Cu2 Na1 134.5(2) 4_666 4_666
Cu3 Cu2 Na1 106.24(12) 5_566 4_666
Cu3 Cu2 Na1 73.76(12) 2_655 4_666
O3 Cu2 Na1 136.9(2) 4_666 .
O3 Cu2 Na1 43.1(2) . .
O2 Cu2 Na1 134.5(2) . .
O2 Cu2 Na1 45.5(2) 4_666 .
Cu3 Cu2 Na1 73.76(12) 5_566 .
Cu3 Cu2 Na1 106.24(12) 2_655 .
Na1 Cu2 Na1 180.0 4_666 .
O1 Cu3 O6 177.8(4) 2_765 .
O1 Cu3 Cu2 121.6(3) 2_765 3_665
O6 Cu3 Cu2 58.8(2) . 3_665
O2 P1 O4 111.8(5) . .
O2 P1 O1 113.6(5) . .
O4 P1 O1 107.8(5) . .
O2 P1 C1 107.2(5) . .
O4 P1 C1 106.9(5) . .
O1 P1 C1 109.3(4) . .
O3 P2 O6 109.7(5) . .
O3 P2 O5 115.3(4) . .
O6 P2 O5 110.2(4) . .
O3 P2 C1 108.2(5) . .
O6 P2 C1 108.3(4) . .
O5 P2 C1 104.8(5) . .
O3 P2 Na1 37.8(3) . .
O6 P2 Na1 84.4(3) . .
O5 P2 Na1 100.8(3) . .
C1 P2 Na1 144.9(4) . .
O3 Na1 O3 97.3(4) 3_665 2_655
O3 Na1 O3 97.3(3) 3_665 .
O3 Na1 O3 97.3(3) 2_655 .
O3 Na1 O2 89.3(2) 3_665 5_556
O3 Na1 O2 66.9(3) 2_655 5_556
O3 Na1 O2 163.6(3) . 5_556
O3 Na1 O2 66.9(3) 3_665 6_656
O3 Na1 O2 163.6(3) 2_655 6_656
O3 Na1 O2 89.3(2) . 6_656
O2 Na1 O2 107.1(3) 5_556 6_656
O3 Na1 O2 163.6(3) 3_665 4_666
O3 Na1 O2 89.3(3) 2_655 4_666
O3 Na1 O2 66.9(3) . 4_666
O2 Na1 O2 107.1(3) 5_556 4_666
O2 Na1 O2 107.1(3) 6_656 4_666
O3 Na1 P2 22.9(2) 3_665 3_665
O3 Na1 P2 74.5(3) 2_655 3_665
O3 Na1 P2 100.9(3) . 3_665
O2 Na1 P2 79.6(2) 5_556 3_665
O2 Na1 P2 89.6(2) 6_656 3_665
O2 Na1 P2 158.6(3) 4_666 3_665
O3 Na1 P2 100.9(3) 3_665 2_655
O3 Na1 P2 22.9(2) 2_655 2_655
O3 Na1 P2 74.5(2) . 2_655
O2 Na1 P2 89.6(2) 5_556 2_655
O2 Na1 P2 158.6(3) 6_656 2_655
O2 Na1 P2 79.6(2) 4_666 2_655
P2 Na1 P2 80.2(2) 3_665 2_655
O3 Na1 P2 74.5(2) 3_665 .
O3 Na1 P2 100.9(3) 2_655 .
O3 Na1 P2 22.9(2) . .
O2 Na1 P2 158.6(3) 5_556 .
O2 Na1 P2 79.6(2) 6_656 .
O2 Na1 P2 89.6(2) 4_666 .
P2 Na1 P2 80.2(2) 3_665 .
P2 Na1 P2 80.2(2) 2_655 .
O3 Na1 Cu2 87.1(2) 3_665 2_655
O3 Na1 Cu2 33.7(2) 2_655 2_655
O3 Na1 Cu2 130.6(3) . 2_655
O2 Na1 Cu2 34.4(2) 5_556 2_655
O2 Na1 Cu2 135.8(2) 6_656 2_655
O2 Na1 Cu2 106.2(2) 4_666 2_655
P2 Na1 Cu2 67.51(10) 3_665 2_655
P2 Na1 Cu2 56.48(8) 2_655 2_655
P2 Na1 Cu2 128.7(2) . 2_655
O3 Na1 Cu2 33.7(2) 3_665 3_665
O3 Na1 Cu2 130.6(3) 2_655 3_665
O3 Na1 Cu2 87.1(2) . 3_665
O2 Na1 Cu2 106.2(2) 5_556 3_665
O2 Na1 Cu2 34.4(2) 6_656 3_665
O2 Na1 Cu2 135.8(2) 4_666 3_665
P2 Na1 Cu2 56.48(9) 3_665 3_665
P2 Na1 Cu2 128.7(2) 2_655 3_665
P2 Na1 Cu2 67.51(9) . 3_665
Cu2 Na1 Cu2 117.65(7) 2_655 3_665
O3 Na1 Cu2 130.6(3) 3_665 .
O3 Na1 Cu2 87.1(2) 2_655 .
O3 Na1 Cu2 33.7(2) . .
O2 Na1 Cu2 135.8(2) 5_556 .
O2 Na1 Cu2 106.2(2) 6_656 .
O2 Na1 Cu2 34.4(2) 4_666 .
P2 Na1 Cu2 128.7(2) 3_665 .
P2 Na1 Cu2 67.51(11) 2_655 .
P2 Na1 Cu2 56.48(9) . .
Cu2 Na1 Cu2 117.65(10) 2_655 .
Cu2 Na1 Cu2 117.65(10) 3_665 .
P1 O4 Cu1 131.5(5) . .
P1 O4 Cu1 123.9(4) . 4_667
Cu1 O4 Cu1 104.5(4) . 4_667
P2 O6 Cu3 125.7(5) . .
P2 O5 Cu1 128.5(4) . .
Cu1 O8 Cu1 107.7(4) 3_665 2_655
Cu1 O8 Cu1 107.7(4) 3_665 .
Cu1 O8 Cu1 107.7(4) 2_655 .
P2 O3 Cu2 137.1(5) . .
P2 O3 Na1 119.3(4) . .
Cu2 O3 Na1 103.2(3) . .
O7 C1 C2 107.9(8) . .
O7 C1 P2 111.2(8) . .
C2 C1 P2 110.0(8) . .
O7 C1 P1 107.9(7) . .
C2 C1 P1 110.2(8) . .
P2 C1 P1 109.6(5) . .
P1 O2 Cu2 135.0(5) . .
P1 O2 Na1 124.0(5) . 4_666
Cu2 O2 Na1 100.1(4) . 4_666
P1 O1 Cu3 121.3(5) . 3_675

loop_
_geom_bond_atom_site_label_1
_geom_bond_atom_site_label_2
_geom_bond_distance
_geom_bond_site_symmetry_2
Cu1 O5 1.927(7) .
Cu1 O8 2.016(5) .
Cu1 O4 2.032(7) .
Cu1 O4 2.040(8) 4_667
Cu2 O3 1.952(8) 4_666
Cu2 O3 1.952(8) .
Cu2 O2 1.967(8) .
Cu2 O2 1.967(8) 4_666
Cu2 Cu3 3.045(3) 5_566
Cu2 Cu3 3.045(3) 2_655
Cu2 Na1 3.424(3) 4_666
Cu2 Na1 3.424(3) .
Cu3 O1 1.822(9) 2_765
Cu3 O6 1.825(8) .
Cu3 Cu2 3.045(2) 3_665
P1 O2 1.501(9) .
P1 O4 1.516(8) .
P1 O1 1.521(8) .
P1 C1 1.842(11) .
P2 O3 1.522(8) .
P2 O6 1.525(8) .
P2 O5 1.525(8) .
P2 C1 1.827(10) .
P2 Na1 3.416(6) .
Na1 O3 2.402(9) 3_665
Na1 O3 2.402(8) 2_655
Na1 O3 2.402(8) .
Na1 O2 2.481(8) 5_556
Na1 O2 2.481(8) 6_656
Na1 O2 2.481(8) 4_666
Na1 P2 3.416(6) 3_665
Na1 P2 3.416(7) 2_655
Na1 Cu2 3.4244(14) 2_655
Na1 Cu2 3.424(6) 3_665
O4 Cu1 2.040(8) 4_667
O8 Cu1 2.016(6) 3_665
O8 Cu1 2.016(5) 2_655
O7 C1 1.458(13) .
C2 C1 1.48(2) .
O2 Na1 2.481(8) 4_666
O1 Cu3 1.822(8) 3_675
